data_4022928
loop_
_publ_author_name
'Karl B. Lindsay'
'Francesc Ferrando'
'Kasper L. Christensen'
'Jacob Overgaard'
'Tom\`as Roca'
'M.-Llu\"isa Bennasar'
'Troels Skrydstrup'

_publ_contact_author 'Farrugia, Louis J.'
_publ_contact_author_email louis@chem.gla.ac.uk
_publ_section_title
;
 SmI~2~-Promoted Radical Addition Reactions with
 N-(2-Indolylacyl)oxazolidinones: Synthesis of Bisindole Compounds
;
_journal_name_full 'Journal of Organic Chemistry'
_journal_page_first 4181
_journal_page_last 4188
_journal_paper_doi 10.1021/jo070273d
_journal_volume 72
_journal_year 2007
_chemical_compound_source 'synthesis as described'
_chemical_formula_moiety 'C34 H24 N2 O6'
_chemical_formula_sum 'C34 H24 N2 O6'
_chemical_formula_weight 556.55
_chemical_name_systematic
;
 ?
;
_space_group_IT_number 13
_symmetry_cell_setting monoclinic
_symmetry_Int_Tables_number 13
_symmetry_space_group_name_Hall '-P 2yac'
_symmetry_space_group_name_H-M 'P 1 2/n 1'
_atom_sites_solution_hydrogens geom
_atom_sites_solution_primary direct
_atom_sites_solution_secondary difmap
_audit_creation_date 2006-09-11T12:35:22-00:00
_audit_creation_method 'WinGX routine CIF_UPDATE'
_cell_angle_alpha 90
_cell_angle_beta 104.187(6)
_cell_angle_gamma 90
_cell_formula_units_Z 2
_cell_length_a 13.717(2)
_cell_length_b 5.1567(9)
_cell_length_c 18.788(3)
_cell_measurement_reflns_used 1000
_cell_measurement_temperature 100(2)
_cell_measurement_theta_max 25
_cell_measurement_theta_min 2.5
_cell_measurement_wavelength 0.71073
_cell_volume 1288.4(4)
_computing_cell_refinement 'Saint+ (Bruker-Nonius, 2006)'
_computing_data_collection 'Apex2 (Bruker-Nonius, 2006)'
_computing_data_reduction 'Saint+ (Bruker-Nonius, 2006)'
_computing_molecular_graphics 'Ortep-3 for Windows (Farrugia, 1997)'
_computing_publication_material 'WinGX publication routines (Farrugia, 1999)'
_computing_structure_refinement 'SHELXL-97 (Sheldrick, 1997)'
_computing_structure_solution 'SHELXS-97 (Sheldrick, 1997)'
_diffrn_ambient_temperature 100(2)
_diffrn_measured_fraction_theta_full 0.716
_diffrn_measured_fraction_theta_max 0.716
_diffrn_radiation_monochromator graphite
_diffrn_radiation_type MoK\a
_diffrn_radiation_wavelength 0.71073
_diffrn_reflns_av_R_equivalents 0.0494
_diffrn_reflns_av_unetI/netI 0.0964
_diffrn_reflns_limit_h_max 14
_diffrn_reflns_limit_h_min -6
_diffrn_reflns_limit_k_max 4
_diffrn_reflns_limit_k_min -4
_diffrn_reflns_limit_l_max 14
_diffrn_reflns_limit_l_min -18
_diffrn_reflns_number 1500
_diffrn_reflns_theta_full 21.8
_diffrn_reflns_theta_max 21.8
_diffrn_reflns_theta_min 2.11
_exptl_absorpt_coefficient_mu 0.099
_exptl_absorpt_correction_type none
_exptl_crystal_colour colorless
_exptl_crystal_density_diffrn 1.435
_exptl_crystal_density_method 'not measured'
_exptl_crystal_description plate
_exptl_crystal_F_000 580
_exptl_crystal_size_max 0.35
_exptl_crystal_size_mid 0.35
_exptl_crystal_size_min 0.05
_refine_diff_density_max 0.339
_refine_diff_density_min -0.307
_refine_diff_density_rms 0.107
_refine_ls_extinction_method none
_refine_ls_goodness_of_fit_ref 0.762
_refine_ls_hydrogen_treatment constr
_refine_ls_matrix_type full
_refine_ls_number_parameters 105
_refine_ls_number_reflns 1110
_refine_ls_number_restraints 0
_refine_ls_restrained_S_all 0.762
_refine_ls_R_factor_all 0.0935
_refine_ls_R_factor_gt 0.0487
_refine_ls_shift/su_max 0
_refine_ls_shift/su_mean 0
_refine_ls_structure_factor_coef Fsqd
_refine_ls_weighting_details 'calc w=1/[\s^2^(Fo^2^)+(0.1759P)^2^+0.0000P] where P=(Fo^2^+2Fc^2^)/3'
_refine_ls_weighting_scheme calc
_refine_ls_wR_factor_gt 0.1358
_refine_ls_wR_factor_ref 0.2043
_reflns_number_gt 686
_reflns_number_total 1110
_reflns_threshold_expression >2sigma(I)
_cod_data_source_file jo070273dsi20070208_060036.cif
_cod_data_source_block 06jo0034_01
_cod_original_sg_symbol_H-M 'P 2/n'
_cod_database_code 4022928

loop_
_symmetry_equiv_pos_as_xyz
'x, y, z'
'-x+1/2, y, -z+1/2'
'-x, -y, -z'
'x-1/2, -y, z-1/2'

loop_
_atom_site_label
_atom_site_type_symbol
_atom_site_fract_x
_atom_site_fract_y
_atom_site_fract_z
_atom_site_U_iso_or_equiv
_atom_site_adp_type
_atom_site_occupancy
_atom_site_symmetry_multiplicity
_atom_site_calc_flag
_atom_site_refinement_flags
O1 O 0.8633(3) 0.2577(9) 0.2942(2) 0.0277(13) Uani 1 1 d .
O2 O 0.8885(3) 0.1013(9) 0.4127(2) 0.0312(13) Uani 1 1 d .
O3 O 1.2935(3) -0.8756(8) 0.3360(2) 0.0270(12) Uani 1 1 d .
N1 N 1.1272(3) -0.5428(10) 0.3621(3) 0.0230(14) Uani 1 1 d .
C5 C 1.0457(4) -0.2462(12) 0.2797(3) 0.0209(16) Uiso 1 1 d .
C6 C 1.1608(4) -0.5700(12) 0.2980(4) 0.0245(16) Uiso 1 1 d .
C7 C 1.3057(4) -0.3358(12) 0.4524(4) 0.0240(16) Uiso 1 1 d .
H7 H 1.2763 -0.2688 0.4049 0.029 Uiso 1 1 calc R
C8 C 1.2621(4) -0.5474(11) 0.4788(3) 0.0179(15) Uiso 1 1 d .
C9 C 0.9438(4) -0.0440(12) 0.3742(4) 0.0231(16) Uiso 1 1 d .
C10 C 0.9777(4) -0.0400(12) 0.2537(4) 0.0219(16) Uiso 1 1 d .
H10 H 0.9673 0.0285 0.2055 0.026 Uiso 1 1 calc R
C11 C 1.4356(4) -0.3247(12) 0.5628(4) 0.0274(17) Uiso 1 1 d .
H11 H 1.4961 -0.2511 0.5913 0.033 Uiso 1 1 calc R
C12 C 0.8209(5) 0.2510(14) 0.3571(4) 0.0340(18) Uiso 1 1 d .
H12A H 0.7535 0.1694 0.344 0.041 Uiso 1 1 calc R
H12B H 0.8141 0.4291 0.375 0.041 Uiso 1 1 calc R
C13 C 0.9283(4) 0.0525(12) 0.3038(3) 0.0209(16) Uiso 1 1 d .
C14 C 1.2405(4) -0.7390(13) 0.2883(3) 0.0223(16) Uiso 1 1 d .
C15 C 1.3925(4) -0.2218(13) 0.4956(4) 0.0240(16) Uiso 1 1 d .
H15 H 1.4212 -0.0742 0.4784 0.029 Uiso 1 1 calc R
C16 C 1.0592(4) -0.3437(12) 0.3521(3) 0.0180(15) Uiso 1 1 d .
C17 C 1.3058(4) -0.6467(12) 0.5457(3) 0.0232(16) Uiso 1 1 d .
H17 H 1.2771 -0.7948 0.5627 0.028 Uiso 1 1 calc R
C18 C 1.0082(4) -0.2424(12) 0.4021(4) 0.0219(16) Uiso 1 1 d .
H18 H 1.0175 -0.3056 0.4508 0.026 Uiso 1 1 calc R
C19 C 1.1680(4) -0.6771(12) 0.4307(3) 0.0201(16) Uiso 1 1 d .
H19A H 1.185 -0.8571 0.4198 0.024 Uiso 1 1 calc R
H19B H 1.1156 -0.6861 0.4587 0.024 Uiso 1 1 calc R
C20 C 1.1097(4) -0.3930(12) 0.2459(4) 0.0235(16) Uiso 1 1 d .
H20 H 1.1164 -0.3741 0.1971 0.028 Uiso 1 1 calc R
C21 C 1.3930(5) -0.5350(13) 0.5907(4) 0.0310(17) Uiso 1 1 d .
H21 H 1.4219 -0.6008 0.6384 0.037 Uiso 1 1 calc R

loop_
_atom_site_aniso_label
_atom_site_aniso_U_11
_atom_site_aniso_U_22
_atom_site_aniso_U_33
_atom_site_aniso_U_23
_atom_site_aniso_U_13
_atom_site_aniso_U_12
O1 0.025(2) 0.034(3) 0.027(3) 0.000(2) 0.0118(19) 0.006(2)
O2 0.026(2) 0.042(3) 0.028(3) -0.011(2) 0.0102(18) 0.003(2)
O3 0.035(2) 0.023(3) 0.025(3) 0.008(2) 0.0100(19) 0.001(2)
N1 0.016(2) 0.026(4) 0.027(4) 0.007(3) 0.004(2) -0.003(2)

loop_
_atom_type_symbol
_atom_type_description
_atom_type_scat_dispersion_real
_atom_type_scat_dispersion_imag
_atom_type_scat_source
C C 0.0033 0.0016 'International Tables Vol C Tables 4.2.6.8 and 6.1.1.4'
H H 0 0 'International Tables Vol C Tables 4.2.6.8 and 6.1.1.4'
N N 0.0061 0.0033 'International Tables Vol C Tables 4.2.6.8 and 6.1.1.4'
O O 0.0106 0.006 'International Tables Vol C Tables 4.2.6.8 and 6.1.1.4'

loop_
_geom_angle_atom_site_label_1
_geom_angle_atom_site_label_2
_geom_angle_atom_site_label_3
_geom_angle
_geom_angle_site_symmetry_3
C13 O1 C12 104.8(4) .
C9 O2 C12 104.3(5) .
C16 N1 C6 108.3(5) .
C16 N1 C19 125.6(5) .
C6 N1 C19 125.6(5) .
C10 C5 C16 121.1(5) .
C10 C5 C20 132.2(6) .
C16 C5 C20 106.8(5) .
C20 C6 N1 108.9(5) .
C20 C6 C14 125.0(6) .
N1 C6 C14 126.0(6) .
C8 C7 C15 120.1(7) .
C8 C7 H7 119.9 .
C15 C7 H7 119.9 .
C17 C8 C7 119.7(5) .
C17 C8 C19 119.9(5) .
C7 C8 C19 120.3(6) .
C18 C9 C13 124.7(6) .
C18 C9 O2 125.9(6) .
C13 C9 O2 109.2(5) .
C13 C10 C5 114.7(6) .
C13 C10 H10 122.7 .
C5 C10 H10 122.7 .
C15 C11 C21 121.7(6) .
C15 C11 H11 119.2 .
C21 C11 H11 119.2 .
O1 C12 O2 106.9(5) .
O1 C12 H12A 110.3 .
O2 C12 H12A 110.3 .
O1 C12 H12B 110.3 .
O2 C12 H12B 110.3 .
H12A C12 H12B 108.6 .
O1 C13 C10 126.5(6) .
O1 C13 C9 110.3(5) .
C10 C13 C9 123.1(6) .
O3 C14 C6 125.9(6) .
O3 C14 C14 118.7(5) 2_755
C6 C14 C14 115.4(5) 2_755
C11 C15 C7 119.3(6) .
C11 C15 H15 120.4 .
C7 C15 H15 120.4 .
N1 C16 C18 128.5(6) .
N1 C16 C5 108.8(5) .
C18 C16 C5 122.7(6) .
C8 C17 C21 121.4(6) .
C8 C17 H17 119.3 .
C21 C17 H17 119.3 .
C9 C18 C16 113.7(6) .
C9 C18 H18 123.1 .
C16 C18 H18 123.1 .
N1 C19 C8 113.6(5) .
N1 C19 H19A 108.8 .
C8 C19 H19A 108.8 .
N1 C19 H19B 108.8 .
C8 C19 H19B 108.8 .
H19A C19 H19B 107.7 .
C6 C20 C5 107.2(6) .
C6 C20 H20 126.4 .
C5 C20 H20 126.4 .
C11 C21 C17 117.7(7) .
C11 C21 H21 121.1 .
C17 C21 H21 121.1 .

loop_
_geom_bond_atom_site_label_1
_geom_bond_atom_site_label_2
_geom_bond_distance
_geom_bond_site_symmetry_2
O1 C13 1.367(7) .
O1 C12 1.438(8) .
O2 C9 1.389(8) .
O2 C12 1.440(7) .
O3 C14 1.228(6) .
N1 C16 1.369(7) .
N1 C6 1.398(8) .
N1 C19 1.450(8) .
C5 C10 1.419(8) .
C5 C16 1.419(8) .
C5 C20 1.421(9) .
C6 C20 1.394(8) .
C6 C14 1.444(9) .
C7 C8 1.393(8) .
C7 C15 1.396(8) .
C7 H7 0.95 .
C8 C17 1.354(8) .
C8 C19 1.535(7) .
C9 C18 1.369(8) .
C9 C13 1.380(9) .
C10 C13 1.373(9) .
C10 H10 0.95 .
C11 C15 1.363(9) .
C11 C21 1.393(9) .
C11 H11 0.95 .
C12 H12A 0.99 .
C12 H12B 0.99 .
C14 C14 1.525(12) 2_755
C15 H15 0.95 .
C16 C18 1.403(9) .
C17 C21 1.408(8) .
C17 H17 0.95 .
C18 H18 0.95 .
C19 H19A 0.99 .
C19 H19B 0.99 .
C20 H20 0.95 .
C21 H21 0.95 .

loop_
_geom_torsion_atom_site_label_1
_geom_torsion_atom_site_label_2
_geom_torsion_atom_site_label_3
_geom_torsion_atom_site_label_4
_geom_torsion
_geom_torsion_site_symmetry_4
C16 N1 C6 C20 -2.6(6) .
C19 N1 C6 C20 -174.6(5) .
C16 N1 C6 C14 173.0(6) .
C19 N1 C6 C14 1.1(9) .
C15 C7 C8 C17 -1.8(9) .
C15 C7 C8 C19 -178.6(5) .
C12 O2 C9 C18 -170.4(5) .
C12 O2 C9 C13 13.1(6) .
C16 C5 C10 C13 0.1(8) .
C20 C5 C10 C13 179.8(7) .
C13 O1 C12 O2 20.2(6) .
C9 O2 C12 O1 -20.4(6) .
C12 O1 C13 C10 171.6(6) .
C12 O1 C13 C9 -12.3(6) .
C5 C10 C13 O1 176.3(5) .
C5 C10 C13 C9 0.7(9) .
C18 C9 C13 O1 -177.1(5) .
O2 C9 C13 O1 -0.5(7) .
C18 C9 C13 C10 -0.8(10) .
O2 C9 C13 C10 175.8(5) .
C20 C6 C14 O3 171.7(6) .
N1 C6 C14 O3 -3.3(10) .
C20 C6 C14 C14 -7.2(8) 2_755
N1 C6 C14 C14 177.8(5) 2_755
C21 C11 C15 C7 -2.5(9) .
C8 C7 C15 C11 1.9(9) .
C6 N1 C16 C18 -178.1(6) .
C19 N1 C16 C18 -6.1(9) .
C6 N1 C16 C5 2.1(6) .
C19 N1 C16 C5 174.0(5) .
C10 C5 C16 N1 179.1(5) .
C20 C5 C16 N1 -0.7(6) .
C10 C5 C16 C18 -0.8(9) .
C20 C5 C16 C18 179.4(6) .
C7 C8 C17 C21 2.2(9) .
C19 C8 C17 C21 179.0(5) .
C13 C9 C18 C16 0.1(8) .
O2 C9 C18 C16 -176.0(6) .
N1 C16 C18 C9 -179.2(5) .
C5 C16 C18 C9 0.7(8) .
C16 N1 C19 C8 -87.5(6) .
C6 N1 C19 C8 83.1(7) .
C17 C8 C19 N1 177.5(5) .
C7 C8 C19 N1 -5.7(8) .
N1 C6 C20 C5 2.2(6) .
C14 C6 C20 C5 -173.6(6) .
C10 C5 C20 C6 179.3(6) .
C16 C5 C20 C6 -0.9(7) .
C15 C11 C21 C17 2.8(9) .
C8 C17 C21 C11 -2.6(9) .
